data_2239478
loop_
_publ_author_name
'Mitchell, Lauren A.'
'Mej\'ia, Michelle L.'
'Keskin, Seyma G\"oren'
'Holliday, Bradley J.'

_publ_section_title
;
 5-Phenyl-1,2,5-dithiazepane
;
_journal_issue 3
_journal_name_full 'Acta Crystallographica Section E'
_journal_page_first o285
_journal_paper_doi 10.1107/S1600536814002207
_journal_volume 70
_journal_year 2014
_chemical_formula_iupac 'C10 H13 N S2'
_chemical_formula_moiety 'C10 H13 N S2'
_chemical_formula_sum 'C10 H13 N S2'
_chemical_formula_weight 211.33
_chemical_name_systematic
;
5-Phenyl-1,2,5-dithiazepane
;
_space_group_IT_number 14
_symmetry_cell_setting monoclinic
_symmetry_space_group_name_Hall '-P 2ybc'
_symmetry_space_group_name_H-M 'P 1 21/c 1'
_atom_sites_solution_hydrogens geom
_atom_sites_solution_primary direct
_atom_sites_solution_secondary difmap
_audit_creation_method SHELXL-97
_cell_angle_alpha 90.00
_cell_angle_beta 120.392(2)
_cell_angle_gamma 90.00
_cell_formula_units_Z 4
_cell_length_a 9.5760(2)
_cell_length_b 12.2310(3)
_cell_length_c 9.9811(2)
_cell_measurement_reflns_used 1974
_cell_measurement_temperature 153(2)
_cell_measurement_theta_max 27.50
_cell_measurement_theta_min 1.00
_cell_volume 1008.38(4)
_computing_cell_refinement '<i>COLLECT</i> (Nonius, 1998)'
_computing_data_collection '<i>COLLECT</i> (Nonius, 1998)'
_computing_data_reduction 'DENZO and SCALEPACK (Otwinowski & Minor, 1997)'
_computing_molecular_graphics 'ORTEP-3 for Windows (Farrugia, 2012)'
_computing_publication_material 'SHELXL97 (Sheldrick, 2008) and publCIF (Westrip, 2010)'
_computing_structure_refinement 'SHELXL97 (Sheldrick, 2008)'
_computing_structure_solution 'SIR97 (Altomare <i>et al.</i>, 1999) within WinGX (Farrugia, 2012)'
_diffrn_ambient_temperature 153(2)
_diffrn_measured_fraction_theta_full 0.989
_diffrn_measured_fraction_theta_max 0.989
_diffrn_measurement_device_type 'Nonius Kappa CCD'
_diffrn_measurement_method '\w scans'
_diffrn_radiation_monochromator graphite
_diffrn_radiation_source 'fine-focus sealed tube'
_diffrn_radiation_type MoK\a
_diffrn_radiation_wavelength 0.71070
_diffrn_reflns_av_R_equivalents 0.0124
_diffrn_reflns_av_sigmaI/netI 0.0232
_diffrn_reflns_limit_h_max 11
_diffrn_reflns_limit_h_min -11
_diffrn_reflns_limit_k_max 14
_diffrn_reflns_limit_k_min -12
_diffrn_reflns_limit_l_max 11
_diffrn_reflns_limit_l_min -11
_diffrn_reflns_number 3055
_diffrn_reflns_theta_full 25.00
_diffrn_reflns_theta_max 25.00
_diffrn_reflns_theta_min 4.11
_exptl_absorpt_coefficient_mu 0.479
_exptl_absorpt_correction_T_max 1
_exptl_absorpt_correction_T_min .8556
_exptl_absorpt_correction_type multi-scan
_exptl_absorpt_process_details
;
(DENZO and SCALEPACK; Otwinowski & Minor, 1997)
;
_exptl_crystal_colour white
_exptl_crystal_density_diffrn 1.392
_exptl_crystal_density_method 'not measured'
_exptl_crystal_description block
_exptl_crystal_F_000 448
_exptl_crystal_size_max 0.50
_exptl_crystal_size_mid 0.30
_exptl_crystal_size_min 0.20
_refine_diff_density_max 0.252
_refine_diff_density_min -0.208
_refine_ls_extinction_method none
_refine_ls_goodness_of_fit_ref 1.025
_refine_ls_hydrogen_treatment constr
_refine_ls_matrix_type full
_refine_ls_number_parameters 118
_refine_ls_number_reflns 1763
_refine_ls_number_restraints 0
_refine_ls_restrained_S_all 1.025
_refine_ls_R_factor_all 0.0253
_refine_ls_R_factor_gt 0.0239
_refine_ls_shift/su_max 0.002
_refine_ls_shift/su_mean 0.000
_refine_ls_structure_factor_coef Fsqd
_refine_ls_weighting_details 'calc w=1/[\s^2^(Fo^2^)+(0.0266P)^2^+0.5691P] where P=(Fo^2^+2Fc^2^)/3'
_refine_ls_weighting_scheme calc
_refine_ls_wR_factor_gt 0.0625
_refine_ls_wR_factor_ref 0.0640
_reflns_number_gt 1675
_reflns_number_total 1763
_reflns_threshold_expression I>2\s(I)
_cod_data_source_file lh5658sup1.cif
_cod_data_source_block I
_cod_original_sg_symbol_H-M 'P 21/c'
_cod_database_code 2239478
_cod_database_fobs_code 2239478

loop_
_symmetry_equiv_pos_as_xyz
'x, y, z'
'-x, y+1/2, -z+1/2'
'-x, -y, -z'
'x, -y-1/2, z-1/2'

loop_
_atom_site_type_symbol
_atom_site_label
_atom_site_fract_x
_atom_site_fract_y
_atom_site_fract_z
_atom_site_U_iso_or_equiv
_atom_site_adp_type
_atom_site_calc_flag
_atom_site_refinement_flags
_atom_site_occupancy
_atom_site_symmetry_multiplicity
S S1 1.04272(4) 0.28440(3) 0.62971(4) 0.02268(12) Uani d . 1 1
S S2 1.07376(4) 0.34787(3) 0.83210(4) 0.02409(12) Uani d . 1 1
N N1 0.74239(13) 0.43703(9) 0.57782(13) 0.0190(3) Uani d . 1 1
C C1 0.65295(16) 0.42454(11) 0.65031(15) 0.0187(3) Uani d . 1 1
C C2 0.66903(17) 0.49796(12) 0.76593(16) 0.0218(3) Uani d . 1 1
H H2 0.7434 0.5548 0.7965 0.026 Uiso calc R 1 1
C C3 0.57560(17) 0.48654(13) 0.83458(16) 0.0261(3) Uani d . 1 1
H H3 0.5882 0.5360 0.9107 0.031 Uiso calc R 1 1
C C4 0.46349(18) 0.40283(13) 0.79229(17) 0.0282(3) Uani d . 1 1
H H4 0.4006 0.3960 0.8386 0.034 Uiso calc R 1 1
C C5 0.44731(17) 0.32959(13) 0.67931(17) 0.0261(3) Uani d . 1 1
H H5 0.3723 0.2732 0.6495 0.031 Uiso calc R 1 1
C C6 0.54029(17) 0.33875(12) 0.61020(16) 0.0223(3) Uani d . 1 1
H H6 0.5285 0.2877 0.5362 0.027 Uiso calc R 1 1
C C7 0.72559(17) 0.36111(11) 0.45867(16) 0.0217(3) Uani d . 1 1
H H7A 0.7562 0.3982 0.3915 0.026 Uiso calc R 1 1
H H7B 0.6125 0.3407 0.3958 0.026 Uiso calc R 1 1
C C8 0.82641(17) 0.25754(11) 0.52070(17) 0.0224(3) Uani d . 1 1
H H8A 0.8026 0.2096 0.4342 0.027 Uiso calc R 1 1
H H8B 0.7956 0.2197 0.5873 0.027 Uiso calc R 1 1
C C9 0.87194(17) 0.51649(11) 0.63274(17) 0.0231(3) Uani d . 1 1
H H9A 0.8296 0.5868 0.6406 0.028 Uiso calc R 1 1
H H9B 0.9037 0.5236 0.5550 0.028 Uiso calc R 1 1
C C10 1.02434(18) 0.49172(12) 0.78971(17) 0.0259(3) Uani d . 1 1
H H10A 1.0103 0.5229 0.8715 0.031 Uiso calc R 1 1
H H10B 1.1157 0.5283 0.7926 0.031 Uiso calc R 1 1

loop_
_atom_site_aniso_label
_atom_site_aniso_U_11
_atom_site_aniso_U_22
_atom_site_aniso_U_33
_atom_site_aniso_U_12
_atom_site_aniso_U_13
_atom_site_aniso_U_23
S1 0.0207(2) 0.0222(2) 0.0268(2) 0.00209(13) 0.01317(16) 0.00058(13)
S2 0.0215(2) 0.0287(2) 0.0192(2) -0.00065(14) 0.00822(15) 0.00285(13)
N1 0.0195(6) 0.0174(6) 0.0198(6) -0.0004(4) 0.0097(5) -0.0012(4)
C1 0.0171(7) 0.0180(7) 0.0177(6) 0.0048(5) 0.0062(5) 0.0045(5)
C2 0.0202(7) 0.0199(7) 0.0222(7) 0.0019(5) 0.0085(6) 0.0003(5)
C3 0.0253(7) 0.0307(8) 0.0217(7) 0.0072(6) 0.0115(6) 0.0004(6)
C4 0.0225(7) 0.0376(8) 0.0274(7) 0.0064(6) 0.0148(6) 0.0083(7)
C5 0.0178(7) 0.0270(8) 0.0296(8) 0.0004(6) 0.0090(6) 0.0063(6)
C6 0.0196(7) 0.0209(7) 0.0219(7) 0.0010(5) 0.0072(6) 0.0000(5)
C7 0.0223(7) 0.0235(7) 0.0180(7) 0.0018(6) 0.0091(6) -0.0007(5)
C8 0.0215(7) 0.0206(7) 0.0242(7) -0.0005(6) 0.0109(6) -0.0044(6)
C9 0.0280(7) 0.0183(7) 0.0275(7) -0.0024(6) 0.0173(6) 0.0002(6)
C10 0.0241(7) 0.0238(7) 0.0291(8) -0.0048(6) 0.0130(6) -0.0069(6)

loop_
_atom_type_symbol
_atom_type_description
_atom_type_scat_dispersion_real
_atom_type_scat_dispersion_imag
_atom_type_scat_source
C C 0.0033 0.0016 'International Tables Vol C Tables 4.2.6.8 and 6.1.1.4'
H H 0.0000 0.0000 'International Tables Vol C Tables 4.2.6.8 and 6.1.1.4'
N N 0.0061 0.0033 'International Tables Vol C Tables 4.2.6.8 and 6.1.1.4'
S S 0.1246 0.1234 'International Tables Vol C Tables 4.2.6.8 and 6.1.1.4'

loop_
_geom_angle_atom_site_label_1
_geom_angle_atom_site_label_2
_geom_angle_atom_site_label_3
_geom_angle
C8 S1 S2 102.27(5)
C10 S2 S1 104.34(5)
C1 N1 C7 121.14(11)
C1 N1 C9 121.04(11)
C7 N1 C9 117.26(11)
N1 C1 C2 121.28(12)
N1 C1 C6 121.45(12)
C2 C1 C6 117.26(13)
C3 C2 C1 120.81(14)
C3 C2 H2 119.6
C1 C2 H2 119.6
C2 C3 C4 121.32(14)
C2 C3 H3 119.3
C4 C3 H3 119.3
C5 C4 C3 118.41(14)
C5 C4 H4 120.8
C3 C4 H4 120.8
C6 C5 C4 121.30(14)
C6 C5 H5 119.3
C4 C5 H5 119.3
C5 C6 C1 120.88(14)
C5 C6 H6 119.6
C1 C6 H6 119.6
N1 C7 C8 114.49(11)
N1 C7 H7A 108.6
C8 C7 H7A 108.6
N1 C7 H7B 108.6
C8 C7 H7B 108.6
H7A C7 H7B 107.6
C7 C8 S1 112.92(10)
C7 C8 H8A 109.0
S1 C8 H8A 109.0
C7 C8 H8B 109.0
S1 C8 H8B 109.0
H8A C8 H8B 107.8
N1 C9 C10 116.32(11)
N1 C9 H9A 108.2
C10 C9 H9A 108.2
N1 C9 H9B 108.2
C10 C9 H9B 108.2
H9A C9 H9B 107.4
C9 C10 S2 115.45(10)
C9 C10 H10A 108.4
S2 C10 H10A 108.4
C9 C10 H10B 108.4
S2 C10 H10B 108.4
H10A C10 H10B 107.5

loop_
_geom_bond_atom_site_label_1
_geom_bond_atom_site_label_2
_geom_bond_distance
S1 C8 1.8171(14)
S1 S2 2.0406(5)
S2 C10 1.8155(15)
N1 C1 1.3811(18)
N1 C7 1.4523(18)
N1 C9 1.4478(18)
C1 C2 1.408(2)
C1 C6 1.410(2)
C2 C3 1.382(2)
C2 H2 0.9300
C3 C4 1.386(2)
C3 H3 0.9300
C4 C5 1.386(2)
C4 H4 0.9300
C5 C6 1.379(2)
C5 H5 0.9300
C6 H6 0.9300
C7 C8 1.5216(19)
C7 H7A 0.9700
C7 H7B 0.9700
C8 H8A 0.9700
C8 H8B 0.9700
C9 C10 1.537(2)
C9 H9A 0.9700
C9 H9B 0.9700
C10 H10A 0.9700
C10 H10B 0.9700

loop_
_geom_torsion_atom_site_label_1
_geom_torsion_atom_site_label_2
_geom_torsion_atom_site_label_3
_geom_torsion_atom_site_label_4
_geom_torsion
C8 S1 S2 C10 -83.89(7)
C7 N1 C1 C2 179.96(12)
C9 N1 C1 C2 8.78(19)
C7 N1 C1 C6 -0.92(19)
C9 N1 C1 C6 -172.10(12)
N1 C1 C2 C3 178.13(12)
C6 C1 C2 C3 -1.0(2)
C1 C2 C3 C4 0.0(2)
C2 C3 C4 C5 0.4(2)
C3 C4 C5 C6 0.2(2)
C4 C5 C6 C1 -1.3(2)
N1 C1 C6 C5 -177.53(12)
C2 C1 C6 C5 1.6(2)
C1 N1 C7 C8 -83.69(15)
C9 N1 C7 C8 87.82(15)
N1 C7 C8 S1 -62.44(14)
S2 S1 C8 C7 73.74(10)
C1 N1 C9 C10 69.91(16)
C7 N1 C9 C10 -101.60(14)
N1 C9 C10 S2 32.78(16)
S1 S2 C10 C9 44.11(12)
